data_7717108
loop_
_publ_author_name
'Horniichuk, Oleksandr Ye'
'Vendier, Laure'
'Salmon, Lionel'
'Bousseksou, Azzedine'

_publ_section_title
;
 Gradual spin crossover behavior encompasing room temperature in an
 iron(II) complex based on a heteroscorpionate ligand.
;
_journal_issue 41
_journal_name_full 'Dalton transactions (Cambridge, England : 2003)'
_journal_page_first 17083
_journal_page_last 17096
_journal_paper_doi 10.1039/d4dt02244k
_journal_volume 53
_journal_year 2024
_chemical_formula_moiety 'C16 H20 B2 Fe N16'
_chemical_formula_sum 'C16 H20 B2 Fe N16'
_chemical_formula_weight 513.95
_space_group_crystal_system monoclinic
_space_group_IT_number 14
_space_group_name_Hall '-P 2yn'
_space_group_name_H-M_alt 'P 1 21/n 1'
_atom_sites_solution_hydrogens geom
_atom_sites_solution_primary direct
_atom_sites_solution_secondary difmap
_audit_creation_method SHELXL-97
_audit_update_record
;
2024-07-18 deposited with the CCDC.	2024-09-26 downloaded from the CCDC.
;
_cell_angle_alpha 90
_cell_angle_beta 94.867(6)
_cell_angle_gamma 90
_cell_formula_units_Z 4
_cell_length_a 10.5951(7)
_cell_length_b 16.5995(9)
_cell_length_c 12.9503(8)
_cell_measurement_reflns_used 2592
_cell_measurement_temperature 320(2)
_cell_measurement_theta_max 21.86
_cell_measurement_theta_min 2.29
_cell_volume 2269.4(2)
_computing_structure_refinement 'SHELXL-97 (Sheldrick, 1997)'
_diffrn_ambient_temperature 320(2)
_diffrn_measured_fraction_theta_full 0.996
_diffrn_measured_fraction_theta_max 0.996
_diffrn_measurement_device_type 'Bruker Kappa APEX II'
_diffrn_measurement_method \w-\f
_diffrn_radiation_monochromator graphite
_diffrn_radiation_source 'micro-focus tube'
_diffrn_radiation_wavelength 0.71073
_diffrn_reflns_av_R_equivalents 0.0981
_diffrn_reflns_av_sigmaI/netI 0.1264
_diffrn_reflns_limit_h_max 14
_diffrn_reflns_limit_h_min -14
_diffrn_reflns_limit_k_max 23
_diffrn_reflns_limit_k_min -19
_diffrn_reflns_limit_l_max 15
_diffrn_reflns_limit_l_min -18
_diffrn_reflns_number 23801
_diffrn_reflns_theta_full 29.94
_diffrn_reflns_theta_max 29.94
_diffrn_reflns_theta_min 2.00
_diffrn_standards_decay_% 0
_diffrn_standards_interval_count 0
_diffrn_standards_interval_time 0
_diffrn_standards_number 0
_exptl_absorpt_coefficient_mu 0.707
_exptl_absorpt_correction_T_max 0.7460
_exptl_absorpt_correction_T_min 0.6763
_exptl_absorpt_correction_type multi-scan
_exptl_absorpt_process_details
;
        [c.f. r.h. blessing, acta cryst. (1995), a51, 33-38]
;
_exptl_crystal_colour blue
_exptl_crystal_density_diffrn 1.504
_exptl_crystal_description parallelepiped
_exptl_crystal_F_000 1056
_exptl_crystal_size_max 0.080
_exptl_crystal_size_mid 0.040
_exptl_crystal_size_min 0.020
_refine_diff_density_max 0.871
_refine_diff_density_min -0.980
_refine_diff_density_rms 0.075
_refine_ls_extinction_method none
_refine_ls_goodness_of_fit_ref 1.009
_refine_ls_hydrogen_treatment mixed
_refine_ls_matrix_type full
_refine_ls_number_parameters 316
_refine_ls_number_reflns 6560
_refine_ls_number_restraints 4
_refine_ls_restrained_S_all 1.013
_refine_ls_R_factor_all 0.1683
_refine_ls_R_factor_gt 0.0645
_refine_ls_shift/su_max 0.002
_refine_ls_shift/su_mean 0.000
_refine_ls_structure_factor_coef Fsqd
_refine_ls_weighting_details 'calc w=1/[\s^2^(Fo^2^)+(0.0600P)^2^+0.8399P] where P=(Fo^2^+2Fc^2^)/3'
_refine_ls_weighting_scheme calc
_refine_ls_wR_factor_gt 0.1263
_refine_ls_wR_factor_ref 0.1609
_reflns_number_gt 3194
_reflns_number_total 6560
_reflns_threshold_expression >2sigma(I)
_cod_data_source_file d4dt02244k2.cif
_cod_data_source_block OH184-320K
_cod_depositor_comments 'Adding full bibliography for 7717105--7717112.cif.'
_cod_original_sg_symbol_H-M 'P 21/n'
_cod_database_code 7717108
_shelx_space_group_comment
;
The symmetry employed for this shelxl refinement is uniquely defined
by the following loop, which should always be used as a source of
symmetry information in preference to the above space-group names.
They are only intended as comments.
;

loop_
_space_group_symop_operation_xyz
'x, y, z'
'-x+1/2, y+1/2, -z+1/2'
'-x, -y, -z'
'x-1/2, -y-1/2, z-1/2'

loop_
_atom_site_label
_atom_site_type_symbol
_atom_site_fract_x
_atom_site_fract_y
_atom_site_fract_z
_atom_site_U_iso_or_equiv
_atom_site_adp_type
_atom_site_occupancy
_atom_site_symmetry_multiplicity
_atom_site_calc_flag
_atom_site_refinement_flags
_atom_site_disorder_assembly
_atom_site_disorder_group
Fe1 Fe 0.64592(5) 0.65727(3) 0.33751(4) 0.03068(16) Uani 1 1 d . . .
N6 N 0.4620(3) 0.61263(16) 0.3007(2) 0.0356(7) Uani 1 1 d . . .
N3 N 0.6362(3) 0.56148(17) 0.1372(2) 0.0339(7) Uani 1 1 d . . .
N14 N 0.8309(3) 0.70239(18) 0.3721(2) 0.0390(7) Uani 1 1 d . . .
N1 N 0.6572(3) 0.47801(17) 0.2968(2) 0.0384(7) Uani 1 1 d . . .
N13 N 0.8436(3) 0.77039(17) 0.4329(2) 0.0360(7) Uani 1 1 d . . .
N5 N 0.4492(3) 0.54287(17) 0.2425(2) 0.0355(7) Uani 1 1 d . . .
N10 N 0.6189(3) 0.67827(17) 0.4962(2) 0.0404(8) Uani 1 1 d . . .
N9 N 0.6618(3) 0.74901(17) 0.5398(2) 0.0381(7) Uani 1 1 d . . .
N2 N 0.6986(3) 0.53514(19) 0.3688(2) 0.0442(8) Uani 1 1 d . . .
N4 N 0.6818(3) 0.63235(17) 0.1794(2) 0.0377(7) Uani 1 1 d . . .
N11 N 0.6324(3) 0.83582(18) 0.3825(3) 0.0422(8) Uani 1 1 d . . .
N12 N 0.5872(3) 0.78041(19) 0.3120(3) 0.0430(8) Uani 1 1 d . . .
N7 N 0.2583(3) 0.5745(2) 0.2865(3) 0.0449(8) Uani 1 1 d . . .
N15 N 1.0373(3) 0.7267(2) 0.4116(3) 0.0465(8) Uani 1 1 d . . .
C10 C 0.5834(5) 0.6798(3) 0.6635(3) 0.0615(13) Uani 1 1 d . . .
H10 H 0.5576 0.6641 0.7273 0.074 Uiso 1 1 calc R . .
C15 C 0.9487(3) 0.6787(2) 0.3621(3) 0.0397(9) Uani 1 1 d . . .
C3 C 0.7122(4) 0.4070(2) 0.3231(4) 0.0525(11) Uani 1 1 d . . .
H3A H 0.7004 0.3592 0.2863 0.063 Uiso 1 1 calc R . .
C11 C 0.6408(4) 0.7504(2) 0.6401(3) 0.0519(11) Uani 1 1 d . . .
H11 H 0.6616 0.7922 0.6861 0.062 Uiso 1 1 calc R . .
C6 C 0.6795(4) 0.5516(2) 0.0435(3) 0.0430(9) Uani 1 1 d . . .
H6A H 0.6621 0.5080 -0.0004 0.052 Uiso 1 1 calc R . .
C8 C 0.3280(4) 0.5224(2) 0.2371(3) 0.0423(9) Uani 1 1 d . . .
H8 H 0.2950 0.4769 0.2027 0.051 Uiso 1 1 calc R . .
C4 C 0.7517(4) 0.6646(2) 0.1090(3) 0.0497(10) Uani 1 1 d . . .
H4A H 0.7940 0.7136 0.1171 0.060 Uiso 1 1 calc R . .
C7 C 0.3449(3) 0.6286(2) 0.3254(3) 0.0357(8) Uani 1 1 d . . .
C16 C 0.9666(3) 0.7821(2) 0.4544(3) 0.0422(9) Uani 1 1 d . . .
H16 H 1.0002 0.8245 0.4949 0.051 Uiso 1 1 calc R . .
N16 N 0.9787(3) 0.6108(2) 0.3081(3) 0.0664(11) Uani 1 1 d D . .
H3 H 1.0650 0.5947 0.2979 0.080 Uiso 1 1 d D . .
H6 H 0.9116 0.5754 0.2809 0.080 Uiso 1 1 d D . .
N8 N 0.3221(2) 0.69719(17) 0.3831(3) 0.0587(10) Uani 1 1 d D . .
H4 H 0.3925 0.7352 0.4074 0.070 Uiso 1 1 d D . .
H5 H 0.2365 0.7129 0.4059 0.070 Uiso 1 1 d D . .
C14 C 0.5722(4) 0.9061(2) 0.3627(4) 0.0569(12) Uani 1 1 d . . .
H14 H 0.5870 0.9534 0.4001 0.068 Uiso 1 1 calc R . .
B2 B 0.7267(4) 0.8114(3) 0.4739(3) 0.0386(10) Uani 1 1 d . . .
H2 H 0.7525 0.8587 0.5159 0.046 Uiso 1 1 calc R . .
B1 B 0.5669(4) 0.5017(2) 0.2038(3) 0.0377(10) Uani 1 1 d . . .
H1 H 0.5415 0.4538 0.1629 0.045 Uiso 1 1 calc R . .
C9 C 0.5722(4) 0.6372(2) 0.5725(3) 0.0494(11) Uani 1 1 d . . .
H9 H 0.5365 0.5861 0.5651 0.059 Uiso 1 1 calc R . .
C2 C 0.7872(5) 0.4167(3) 0.4116(4) 0.0628(13) Uani 1 1 d . . .
H2A H 0.8357 0.3775 0.4476 0.075 Uiso 1 1 calc R . .
C1 C 0.7768(4) 0.4970(3) 0.4377(3) 0.0596(12) Uani 1 1 d . . .
H1A H 0.8190 0.5211 0.4956 0.071 Uiso 1 1 calc R . .
C12 C 0.4991(4) 0.8178(3) 0.2488(4) 0.0581(12) Uani 1 1 d . . .
H12 H 0.4531 0.7941 0.1925 0.070 Uiso 1 1 calc R . .
C13 C 0.4869(4) 0.8970(3) 0.2800(4) 0.0671(14) Uani 1 1 d . . .
H13 H 0.4317 0.9358 0.2503 0.081 Uiso 1 1 calc R . .
C5 C 0.7533(4) 0.6164(3) 0.0233(3) 0.0510(11) Uani 1 1 d . . .
H5A H 0.7953 0.6257 -0.0358 0.061 Uiso 1 1 calc R . .

loop_
_atom_site_aniso_label
_atom_site_aniso_U_11
_atom_site_aniso_U_22
_atom_site_aniso_U_33
_atom_site_aniso_U_23
_atom_site_aniso_U_13
_atom_site_aniso_U_12
Fe1 0.0244(2) 0.0354(3) 0.0326(3) -0.0039(2) 0.00404(19) -0.0016(2)
N6 0.0310(16) 0.0340(16) 0.0430(18) -0.0099(14) 0.0092(14) -0.0016(14)
N3 0.0323(16) 0.0370(16) 0.0329(16) -0.0024(13) 0.0060(13) 0.0067(14)
N14 0.0239(15) 0.0484(18) 0.0450(19) -0.0076(15) 0.0043(14) -0.0003(14)
N1 0.0372(17) 0.0357(17) 0.0437(18) 0.0046(14) 0.0114(15) 0.0092(14)
N13 0.0293(16) 0.0332(15) 0.0454(18) -0.0021(14) 0.0032(14) -0.0076(13)
N5 0.0284(15) 0.0369(16) 0.0415(18) -0.0037(14) 0.0050(13) -0.0012(13)
N10 0.0446(19) 0.0359(17) 0.0416(18) -0.0058(14) 0.0098(15) -0.0109(14)
N9 0.0379(17) 0.0397(17) 0.0376(18) -0.0078(14) 0.0087(14) -0.0071(14)
N2 0.0460(19) 0.0484(19) 0.0375(18) 0.0016(15) 0.0001(15) 0.0073(16)
N4 0.0353(17) 0.0378(17) 0.0403(18) -0.0003(14) 0.0056(14) -0.0025(14)
N11 0.0350(17) 0.0362(17) 0.056(2) -0.0005(16) 0.0095(15) -0.0008(15)
N12 0.0313(17) 0.0482(19) 0.049(2) 0.0040(16) 0.0031(15) -0.0051(16)
N7 0.0305(16) 0.054(2) 0.051(2) -0.0025(16) 0.0040(15) -0.0007(16)
N15 0.0266(16) 0.053(2) 0.059(2) 0.0014(17) 0.0013(16) -0.0024(16)
C10 0.081(3) 0.067(3) 0.039(2) -0.002(2) 0.020(2) -0.019(3)
C15 0.0280(18) 0.051(2) 0.041(2) 0.0006(18) 0.0066(17) -0.0026(17)
C3 0.052(3) 0.043(2) 0.066(3) 0.017(2) 0.025(2) 0.012(2)
C11 0.063(3) 0.053(2) 0.040(2) -0.0152(19) 0.006(2) -0.010(2)
C6 0.046(2) 0.048(2) 0.036(2) -0.0011(18) 0.0112(18) 0.014(2)
C8 0.035(2) 0.046(2) 0.045(2) -0.0026(18) 0.0014(18) -0.0067(19)
C4 0.046(2) 0.049(2) 0.055(3) 0.014(2) 0.011(2) -0.006(2)
C7 0.0275(18) 0.044(2) 0.036(2) 0.0007(17) 0.0060(16) 0.0009(17)
C16 0.0297(19) 0.041(2) 0.054(3) 0.0066(18) -0.0036(18) -0.0124(18)
N16 0.037(2) 0.067(2) 0.095(3) -0.029(2) 0.010(2) -0.0016(19)
N8 0.044(2) 0.058(2) 0.077(3) -0.016(2) 0.0186(19) 0.0083(18)
C14 0.046(3) 0.035(2) 0.091(4) 0.010(2) 0.016(3) 0.008(2)
B2 0.034(2) 0.036(2) 0.046(3) -0.0098(19) 0.004(2) -0.0084(19)
B1 0.039(2) 0.030(2) 0.046(3) -0.0037(18) 0.010(2) -0.0020(19)
C9 0.057(3) 0.042(2) 0.051(3) -0.0006(19) 0.016(2) -0.014(2)
C2 0.060(3) 0.064(3) 0.066(3) 0.033(2) 0.019(3) 0.026(2)
C1 0.046(2) 0.085(3) 0.047(3) 0.021(2) 0.000(2) 0.015(2)
C12 0.042(2) 0.077(3) 0.055(3) 0.025(2) 0.001(2) -0.004(2)
C13 0.040(3) 0.069(3) 0.092(4) 0.032(3) 0.005(3) 0.011(2)
C5 0.050(3) 0.062(3) 0.043(2) 0.010(2) 0.018(2) 0.006(2)

loop_
_atom_type_symbol
_atom_type_description
_atom_type_scat_dispersion_real
_atom_type_scat_dispersion_imag
_atom_type_scat_source
C C 0.0033 0.0016 'International Tables Vol C Tables 4.2.6.8 and 6.1.1.4'
H H 0.0000 0.0000 'International Tables Vol C Tables 4.2.6.8 and 6.1.1.4'
N N 0.0061 0.0033 'International Tables Vol C Tables 4.2.6.8 and 6.1.1.4'
Fe Fe 0.3463 0.8444 'International Tables Vol C Tables 4.2.6.8 and 6.1.1.4'
B B 0.0013 0.0007 'International Tables Vol C Tables 4.2.6.8 and 6.1.1.4'

loop_
_geom_angle_atom_site_label_1
_geom_angle_atom_site_label_2
_geom_angle_atom_site_label_3
_geom_angle
_geom_angle_site_symmetry_1
_geom_angle_site_symmetry_3
_geom_angle_publ_flag
N6 Fe1 N14 179.16(12) . . ?
N6 Fe1 N10 94.52(12) . . ?
N14 Fe1 N10 86.29(12) . . ?
N6 Fe1 N2 86.02(12) . . ?
N14 Fe1 N2 94.22(12) . . ?
N10 Fe1 N2 91.53(12) . . ?
N6 Fe1 N12 92.84(11) . . ?
N14 Fe1 N12 86.95(12) . . ?
N10 Fe1 N12 86.11(12) . . ?
N2 Fe1 N12 177.29(12) . . ?
N6 Fe1 N4 87.24(11) . . ?
N14 Fe1 N4 91.97(12) . . ?
N10 Fe1 N4 177.02(12) . . ?
N2 Fe1 N4 86.19(12) . . ?
N12 Fe1 N4 96.21(12) . . ?
C7 N6 N5 104.4(3) . . ?
C7 N6 Fe1 137.6(2) . . ?
N5 N6 Fe1 117.7(2) . . ?
C6 N3 N4 109.2(3) . . ?
C6 N3 B1 130.0(3) . . ?
N4 N3 B1 120.0(3) . . ?
C15 N14 N13 104.6(3) . . ?
C15 N14 Fe1 137.6(3) . . ?
N13 N14 Fe1 117.2(2) . . ?
C3 N1 N2 109.0(3) . . ?
C3 N1 B1 130.9(4) . . ?
N2 N1 B1 120.0(3) . . ?
C16 N13 N14 106.7(3) . . ?
C16 N13 B2 131.7(3) . . ?
N14 N13 B2 121.0(3) . . ?
C8 N5 N6 107.0(3) . . ?
C8 N5 B1 132.6(3) . . ?
N6 N5 B1 120.3(3) . . ?
C9 N10 N9 105.4(3) . . ?
C9 N10 Fe1 136.3(3) . . ?
N9 N10 Fe1 118.3(2) . . ?
C11 N9 N10 109.9(3) . . ?
C11 N9 B2 130.3(3) . . ?
N10 N9 B2 119.9(3) . . ?
C1 N2 N1 105.8(3) . . ?
C1 N2 Fe1 136.1(3) . . ?
N1 N2 Fe1 117.6(2) . . ?
C4 N4 N3 105.7(3) . . ?
C4 N4 Fe1 136.5(3) . . ?
N3 N4 Fe1 117.4(2) . . ?
C14 N11 N12 109.0(4) . . ?
C14 N11 B2 130.0(4) . . ?
N12 N11 B2 120.7(3) . . ?
C12 N12 N11 106.6(3) . . ?
C12 N12 Fe1 135.3(3) . . ?
N11 N12 Fe1 117.4(2) . . ?
C8 N7 C7 103.0(3) . . ?
C16 N15 C15 102.2(3) . . ?
C11 C10 C9 105.1(4) . . ?
N14 C15 N15 113.6(3) . . ?
N14 C15 N16 123.5(3) . . ?
N15 C15 N16 122.9(3) . . ?
N1 C3 C2 108.9(4) . . ?
N9 C11 C10 108.4(3) . . ?
N3 C6 C5 108.8(4) . . ?
N5 C8 N7 112.5(3) . . ?
N4 C4 C5 111.4(4) . . ?
N6 C7 N7 113.2(3) . . ?
N6 C7 N8 119.9(3) . . ?
N7 C7 N8 126.9(3) . . ?
N13 C16 N15 112.8(3) . . ?
N11 C14 C13 109.3(4) . . ?
N11 B2 N9 108.2(3) . . ?
N11 B2 N13 109.8(3) . . ?
N9 B2 N13 107.6(3) . . ?
N1 B1 N3 108.1(3) . . ?
N1 B1 N5 109.2(3) . . ?
N3 B1 N5 109.4(3) . . ?
N10 C9 C10 111.3(4) . . ?
C3 C2 C1 105.6(4) . . ?
N2 C1 C2 110.7(4) . . ?
N12 C12 C13 109.8(4) . . ?
C14 C13 C12 105.3(4) . . ?
C6 C5 C4 104.9(3) . . ?

loop_
_geom_bond_atom_site_label_1
_geom_bond_atom_site_label_2
_geom_bond_distance
_geom_bond_site_symmetry_2
_geom_bond_publ_flag
Fe1 N6 2.102(3) . ?
Fe1 N14 2.110(3) . ?
Fe1 N10 2.127(3) . ?
Fe1 N2 2.132(3) . ?
Fe1 N12 2.154(3) . ?
Fe1 N4 2.154(3) . ?
N6 C7 1.334(4) . ?
N6 N5 1.382(4) . ?
N3 C6 1.343(4) . ?
N3 N4 1.368(4) . ?
N3 B1 1.542(5) . ?
N14 C15 1.326(4) . ?
N14 N13 1.376(4) . ?
N1 C3 1.345(5) . ?
N1 N2 1.376(4) . ?
N1 B1 1.524(5) . ?
N13 C16 1.324(4) . ?
N13 B2 1.547(5) . ?
N5 C8 1.325(4) . ?
N5 B1 1.542(5) . ?
N10 C9 1.330(5) . ?
N10 N9 1.364(4) . ?
N9 C11 1.336(5) . ?
N9 B2 1.540(5) . ?
N2 C1 1.326(5) . ?
N4 C4 1.334(5) . ?
N11 C14 1.343(5) . ?
N11 N12 1.355(4) . ?
N11 B2 1.537(6) . ?
N12 C12 1.340(5) . ?
N7 C8 1.334(5) . ?
N7 C7 1.351(5) . ?
N15 C16 1.336(5) . ?
N15 C15 1.351(5) . ?
C10 C11 1.365(6) . ?
C10 C9 1.371(6) . ?
C15 N16 1.377(5) . ?
C3 C2 1.347(6) . ?
C6 C5 1.368(5) . ?
C4 C5 1.370(6) . ?
C7 N8 1.393(4) . ?
C14 C13 1.350(7) . ?
C2 C1 1.383(7) . ?
C12 C13 1.385(7) . ?

loop_
_geom_hbond_atom_site_label_D
_geom_hbond_atom_site_label_H
_geom_hbond_atom_site_label_A
_geom_hbond_distance_DH
_geom_hbond_distance_HA
_geom_hbond_distance_DA
_geom_hbond_angle_DHA
_geom_hbond_site_symmetry_A
C11 H11 N7 0.93 2.72 3.634(5) 166.7 4_676
N16 H3 N7 0.973(3) 2.093(3) 3.059(4) 172.2(2) 1_655
N16 H6 N2 0.965(3) 2.697(3) 3.376(5) 127.8(2) .
N8 H4 N10 1.01 2.739(3) 3.369(4) 120.9(2) .
N8 H4 N12 1.01 2.604(3) 3.329(4) 128.9(2) .
N8 H5 N15 1.011(3) 2.131(3) 3.110(4) 162.36(17) 1_455
C2 H2A N15 0.93 2.78 3.693(6) 169.0 3_766
